data_4318405
loop_
_publ_author_name
'Xiangyang Liang'
'John A. Parkinson'
'Simon Parsons'
'Michael Weish\"aupl'
'Peter J. Sadler'

_publ_section_title
;
 Cadmium Cyclam Complexes: Interconversion of Cis and Trans Configurations
 and Fixation of CO2
;
_journal_name_full 'Inorganic Chemistry'
_journal_page_first 4539
_journal_page_last 4547
_journal_paper_doi 10.1021/ic0255050
_journal_volume 41
_journal_year 2002
_chemical_formula_moiety '[Cd3(14N4)3(CO3)][ClO4]4.3H2O'
_chemical_formula_sum 'C31 H78 Cd3 Cl4 N2 O22'
_chemical_formula_weight 1309.95
_space_group_IT_number 148
_symmetry_cell_setting rhombohedral
_symmetry_space_group_name_Hall '-R 3'
_symmetry_space_group_name_H-M 'R -3 :H'
_atom_sites_solution_hydrogens 'geometric; H's on O1W not placed'
_atom_sites_solution_primary direct
_atom_sites_solution_secondary difmap
_audit_creation_method SHELXL-97
_cell_angle_alpha 90.00
_cell_angle_beta 90.00
_cell_angle_gamma 120.00
_cell_formula_units_Z 6
_cell_length_a 23.142(2)
_cell_length_b 23.142(2)
_cell_length_c 17.500(4)
_cell_measurement_reflns_used 72
_cell_measurement_temperature 150(2)
_cell_measurement_theta_max 12
_cell_measurement_theta_min 10
_cell_volume 8117(2)
_computing_cell_refinement 'Stoe DIF4'
_computing_data_collection 'Stoe DIF4'
_computing_data_reduction 'Stoe REDU4'
_computing_molecular_graphics SHELXTL
_computing_structure_refinement 'SHELXL-97 (Sheldrick, 1997)'
_computing_structure_solution SIR92
_diffrn_ambient_temperature 150(2)
_diffrn_measured_fraction_theta_full 0.994
_diffrn_measured_fraction_theta_max 0.994
_diffrn_measurement_method 'Omega-theta with learnt-profile'
_diffrn_radiation_monochromator graphite
_diffrn_radiation_source 'fine-focus sealed tube'
_diffrn_radiation_type MoK\a
_diffrn_radiation_wavelength 0.71073
_diffrn_reflns_av_R_equivalents 0.0706
_diffrn_reflns_av_sigmaI/netI 0.1217
_diffrn_reflns_limit_h_max 21
_diffrn_reflns_limit_h_min -20
_diffrn_reflns_limit_k_max 24
_diffrn_reflns_limit_k_min 0
_diffrn_reflns_limit_l_max 18
_diffrn_reflns_limit_l_min 0
_diffrn_reflns_number 3583
_diffrn_reflns_theta_full 22.47
_diffrn_reflns_theta_max 22.47
_diffrn_reflns_theta_min 2.54
_diffrn_standards_interval_time 60
_diffrn_standards_number 3
_exptl_absorpt_coefficient_mu 1.435
_exptl_absorpt_correction_T_max 0.937
_exptl_absorpt_correction_T_min 0.915
_exptl_absorpt_correction_type 'Optimised numerical'
_exptl_crystal_colour Colourless
_exptl_crystal_density_diffrn 1.608
_exptl_crystal_density_method 'not measured'
_exptl_crystal_description needle
_exptl_crystal_F_000 3996
_exptl_crystal_size_max 0.38
_exptl_crystal_size_mid 0.08
_exptl_crystal_size_min 0.08
_refine_diff_density_max 0.838
_refine_diff_density_min -0.585
_refine_diff_density_rms 0.130
_refine_ls_extinction_method none
_refine_ls_goodness_of_fit_ref 1.015
_refine_ls_hydrogen_treatment riding
_refine_ls_matrix_type full
_refine_ls_number_parameters 246
_refine_ls_number_reflns 2341
_refine_ls_number_restraints 94
_refine_ls_restrained_S_all 1.022
_refine_ls_R_factor_all 0.1297
_refine_ls_R_factor_gt 0.0660
_refine_ls_shift/su_max 0.010
_refine_ls_shift/su_mean 0.001
_refine_ls_structure_factor_coef Fsqd
_refine_ls_weighting_details 'calc w=1/[\s^2^(Fo^2^)+(0.0296P)^2^+140.3680P] where P=(Fo^2^+2Fc^2^)/3'
_refine_ls_weighting_scheme calc
_refine_ls_wR_factor_gt 0.1169
_refine_ls_wR_factor_ref 0.1444
_reflns_number_gt 1401
_reflns_number_total 2341
_reflns_threshold_expression >2sigma(I)
_cod_data_source_file ic0255050_s2.cif
_cod_data_source_block cdxl06
_cod_depositor_comments
;
The following automatic conversions were performed:

'_symmetry_cell_setting' value 'Rhombohedral' changed to
'rhombohedral' according to the built-in table from CIF Core
dictionary named 'cif_core.dic' version 2.4.1 from 2010-06-29.

Automatic conversion script
Id: cif_fix_values 1646 2011-03-28 12:23:43Z adriana 

The following automatic conversions were performed:

data name '_atom_site_symetry_multiplicity' was replaced with
'_atom_site_symmetry_multiplicity' as specified in the replacement
file 'data/replacement-values/replacement_tags.lst'.

Automatic conversion script
Id: cif_correct_tags 9268 2022-04-12 08:56:07Z antanas 
;
_cod_original_cell_volume 8116.6(19)
_cod_original_sg_symbol_H-M 'R -3'
_cod_database_code 4318405

loop_
_symmetry_equiv_pos_as_xyz
'x, y, z'
'-y, x-y, z'
'-x+y, -x, z'
'x+2/3, y+1/3, z+1/3'
'-y+2/3, x-y+1/3, z+1/3'
'-x+y+2/3, -x+1/3, z+1/3'
'x+1/3, y+2/3, z+2/3'
'-y+1/3, x-y+2/3, z+2/3'
'-x+y+1/3, -x+2/3, z+2/3'
'-x, -y, -z'
'y, -x+y, -z'
'x-y, x, -z'
'-x+2/3, -y+1/3, -z+1/3'
'y+2/3, -x+y+1/3, -z+1/3'
'x-y+2/3, x+1/3, -z+1/3'
'-x+1/3, -y+2/3, -z+2/3'
'y+1/3, -x+y+2/3, -z+2/3'
'x-y+1/3, x+2/3, -z+2/3'

loop_
_atom_site_label
_atom_site_type_symbol
_atom_site_fract_x
_atom_site_fract_y
_atom_site_fract_z
_atom_site_U_iso_or_equiv
_atom_site_adp_type
_atom_site_occupancy
_atom_site_symmetry_multiplicity
_atom_site_calc_flag
_atom_site_refinement_flags
_atom_site_disorder_assembly
_atom_site_disorder_group
Cd1 Cd 0.12454(5) 0.01132(5) 0.25259(6) 0.0371(3) Uani 1 1 d . . .
O1C O 0.0533(4) 0.0576(4) 0.2536(5) 0.0328(19) Uani 1 1 d . . .
C1C C 0.0000 0.0000 0.2523(12) 0.025(5) Uani 1 3 d S . .
N1 N 0.1414(6) -0.0018(7) 0.3808(7) 0.067(4) Uani 1 1 d . . .
H1 H 0.1102 0.0039 0.4083 0.080 Uiso 1 1 calc R . .
C2 C 0.1224(9) -0.0710(9) 0.3875(9) 0.080(6) Uani 1 1 d . . .
H2A H 0.0731 -0.0986 0.3853 0.095 Uiso 1 1 calc R . .
H2B H 0.1371 -0.0786 0.4377 0.095 Uiso 1 1 calc R . .
C3 C 0.1519(10) -0.0929(8) 0.3257(10) 0.082(6) Uani 1 1 d . . .
H3A H 0.1388 -0.1402 0.3337 0.099 Uiso 1 1 calc R . .
H3B H 0.2011 -0.0659 0.3280 0.099 Uiso 1 1 calc R . .
N4 N 0.1280(6) -0.0849(6) 0.2469(8) 0.069(4) Uani 1 1 d . . .
H4 H 0.0839 -0.1191 0.2429 0.083 Uiso 1 1 calc R . .
C5 C 0.1640(8) -0.0953(8) 0.1835(12) 0.078(5) Uani 1 1 d . . .
H5A H 0.2127 -0.0669 0.1919 0.094 Uiso 1 1 calc R . .
H5B H 0.1533 -0.1424 0.1836 0.094 Uiso 1 1 calc R . .
C6 C 0.1474(9) -0.0799(10) 0.1110(11) 0.083(6) Uani 1 1 d . . .
H6A H 0.0985 -0.0986 0.1099 0.100 Uiso 1 1 calc R . .
H6B H 0.1581 -0.1040 0.0718 0.100 Uiso 1 1 calc R . .
C7 C 0.1806(9) -0.0057(10) 0.0862(9) 0.082(6) Uani 1 1 d . . .
H7A H 0.2290 0.0165 0.0975 0.099 Uiso 1 1 calc R . .
H7B H 0.1755 -0.0037 0.0303 0.099 Uiso 1 1 calc R . .
N8 N 0.1514(6) 0.0322(7) 0.1258(7) 0.060(4) Uani 1 1 d . . .
H8 H 0.1116 0.0202 0.1006 0.072 Uiso 1 1 calc R . .
C9 C 0.1918(9) 0.1028(9) 0.1170(10) 0.082(6) Uani 1 1 d . . .
H9A H 0.1637 0.1237 0.1212 0.098 Uiso 1 1 calc R . .
H9B H 0.2129 0.1132 0.0659 0.098 Uiso 1 1 calc R . .
C10 C 0.2448(8) 0.1301(7) 0.1779(10) 0.067(5) Uani 1 1 d . . .
H10A H 0.2736 0.1102 0.1718 0.081 Uiso 1 1 calc R . .
H10B H 0.2730 0.1789 0.1709 0.081 Uiso 1 1 calc R . .
N11 N 0.2175(6) 0.1169(6) 0.2546(8) 0.060(4) Uani 1 1 d . . .
H11 H 0.2010 0.1458 0.2616 0.071 Uiso 1 1 calc R . .
C12 C 0.2656(8) 0.1328(8) 0.3151(11) 0.072(5) Uani 1 1 d . . .
H12A H 0.2975 0.1814 0.3138 0.086 Uiso 1 1 calc R . .
H12B H 0.2911 0.1098 0.3045 0.086 Uiso 1 1 calc R . .
C13 C 0.2376(8) 0.1148(10) 0.3923(10) 0.083(6) Uani 1 1 d . . .
H13A H 0.2023 0.1268 0.3971 0.099 Uiso 1 1 calc R . .
H13B H 0.2733 0.1428 0.4291 0.099 Uiso 1 1 calc R . .
C14 C 0.2087(9) 0.0440(9) 0.4163(9) 0.074(5) Uani 1 1 d . . .
H14A H 0.2042 0.0413 0.4726 0.088 Uiso 1 1 calc R . .
H14B H 0.2399 0.0283 0.4018 0.088 Uiso 1 1 calc R . .
Cl1 Cl 0.3595(3) 0.0113(3) 0.2450(4) 0.1040(19) Uani 1 1 d D . .
O1 O 0.4274(6) 0.0477(10) 0.2334(10) 0.130(10) Uani 0.70 1 d PD A 1
O2 O 0.3464(9) 0.0258(9) 0.3210(9) 0.143(9) Uani 0.70 1 d PD A 1
O3 O 0.3266(8) 0.0323(8) 0.1951(12) 0.129(9) Uani 0.70 1 d PD A 1
O4 O 0.3354(10) -0.0564(6) 0.2392(10) 0.124(10) Uani 0.70 1 d PD A 1
O1' O 0.3277(15) -0.0537(10) 0.274(2) 0.079(17) Uiso 0.30 1 d PD A 2
O2' O 0.361(2) 0.005(2) 0.1637(9) 0.21(3) Uiso 0.30 1 d PD A 2
O3' O 0.3235(16) 0.0425(17) 0.260(3) 0.15(3) Uiso 0.30 1 d PD A 2
O4' O 0.4246(8) 0.0473(12) 0.2702(17) 0.035(9) Uiso 0.30 1 d PD A 2
Cl2 Cl 0.0000 0.0000 0.5000 0.048(2) Uani 1 6 d S . .
O5 O 0.0000 0.0000 0.4254(18) 0.057(10) Uani 0.50 3 d SP . .
O6 O -0.0015(9) -0.0586(8) 0.4664(10) 0.050(5) Uani 0.50 1 d P . .
Cl3 Cl 0.0000 0.0000 0.0000 0.046(2) Uani 1 6 d S . .
O7 O 0.0000 0.0000 0.0764(17) 0.058(10) Uani 0.50 3 d SP . .
O8 O 0.0102(10) -0.0529(9) 0.0334(11) 0.062(6) Uani 0.50 1 d P . .
O1W O 0.6426(6) 0.5586(6) 0.0697(10) 0.125(6) Uani 1 1 d . . .

loop_
_atom_site_aniso_label
_atom_site_aniso_U_11
_atom_site_aniso_U_22
_atom_site_aniso_U_33
_atom_site_aniso_U_23
_atom_site_aniso_U_13
_atom_site_aniso_U_12
Cd1 0.0307(6) 0.0459(7) 0.0370(6) 0.0014(5) -0.0003(5) 0.0208(6)
O1C 0.038(5) 0.025(4) 0.043(5) 0.001(4) -0.001(4) 0.021(4)
C1C 0.024(7) 0.024(7) 0.028(13) 0.000 0.000 0.012(4)
N1 0.062(9) 0.116(12) 0.049(9) 0.020(8) 0.016(7) 0.064(9)
C2 0.124(16) 0.102(15) 0.044(11) 0.036(10) 0.042(10) 0.079(14)
C3 0.116(15) 0.055(11) 0.087(15) 0.021(10) -0.002(12) 0.051(11)
N4 0.065(9) 0.060(9) 0.092(12) -0.003(8) 0.001(8) 0.038(8)
C5 0.072(12) 0.056(11) 0.111(17) -0.030(11) -0.015(12) 0.036(10)
C6 0.088(14) 0.113(17) 0.075(15) -0.049(13) -0.010(11) 0.069(13)
C7 0.087(13) 0.150(19) 0.052(12) 0.007(12) 0.009(10) 0.091(14)
N8 0.054(8) 0.095(11) 0.047(8) 0.010(7) -0.006(6) 0.049(8)
C9 0.073(13) 0.087(14) 0.074(14) 0.032(11) 0.010(11) 0.031(12)
C10 0.060(11) 0.043(10) 0.078(14) 0.006(9) 0.016(10) 0.011(8)
N11 0.052(8) 0.063(9) 0.070(10) -0.019(7) -0.021(8) 0.034(7)
C12 0.054(11) 0.068(11) 0.095(15) -0.024(11) -0.013(11) 0.031(9)
C13 0.069(13) 0.114(17) 0.058(13) -0.016(12) -0.033(10) 0.041(12)
C14 0.089(14) 0.119(16) 0.038(10) -0.005(10) -0.017(9) 0.070(13)
Cl1 0.086(4) 0.092(4) 0.150(6) -0.001(4) -0.020(4) 0.056(3)
O1 0.083(15) 0.22(3) 0.071(16) 0.029(16) 0.032(12) 0.060(16)
O2 0.127(19) 0.126(19) 0.18(3) -0.006(18) 0.024(19) 0.064(16)
O3 0.102(15) 0.079(13) 0.21(3) 0.015(14) -0.092(16) 0.051(12)
O4 0.27(3) 0.092(15) 0.066(14) -0.046(11) -0.073(16) 0.131(18)
Cl2 0.042(4) 0.042(4) 0.059(8) 0.000 0.000 0.0212(18)
O5 0.076(17) 0.076(17) 0.02(2) 0.000 0.000 0.038(9)
O6 0.063(13) 0.029(10) 0.062(13) -0.005(10) -0.002(11) 0.027(10)
Cl3 0.040(3) 0.040(3) 0.058(7) 0.000 0.000 0.0200(17)
O7 0.078(17) 0.078(17) 0.02(2) 0.000 0.000 0.039(9)
O8 0.076(15) 0.043(12) 0.070(15) 0.016(11) 0.004(13) 0.033(11)
O1W 0.063(8) 0.060(8) 0.239(18) 0.015(9) 0.014(10) 0.022(7)

loop_
_atom_type_symbol
_atom_type_description
_atom_type_scat_dispersion_real
_atom_type_scat_dispersion_imag
_atom_type_scat_source
C C 0.0033 0.0016 'International Tables Vol C Tables 4.2.6.8 and 6.1.1.4'
H H 0.0000 0.0000 'International Tables Vol C Tables 4.2.6.8 and 6.1.1.4'
N N 0.0061 0.0033 'International Tables Vol C Tables 4.2.6.8 and 6.1.1.4'
O O 0.0106 0.0060 'International Tables Vol C Tables 4.2.6.8 and 6.1.1.4'
Cl Cl 0.1484 0.1585 'International Tables Vol C Tables 4.2.6.8 and 6.1.1.4'
Cd Cd -0.8075 1.2024 'International Tables Vol C Tables 4.2.6.8 and 6.1.1.4'

loop_
_geom_angle_atom_site_label_1
_geom_angle_atom_site_label_2
_geom_angle_atom_site_label_3
_geom_angle
_geom_angle_site_symmetry_1
_geom_angle_site_symmetry_3
_geom_angle_publ_flag
N4 Cd1 N8 91.4(5) . . ?
N4 Cd1 N11 124.5(4) . . ?
N8 Cd1 N11 77.3(5) . . ?
N4 Cd1 N1 79.9(5) . . ?
N8 Cd1 N1 156.7(4) . . ?
N11 Cd1 N1 89.7(5) . . ?
N4 Cd1 O1C 144.7(4) . . ?
N8 Cd1 O1C 95.1(3) . . ?
N11 Cd1 O1C 90.7(3) . . ?
N1 Cd1 O1C 104.6(4) . . ?
N4 Cd1 O1C 89.3(4) . 3 ?
N8 Cd1 O1C 104.2(4) . 3 ?
N11 Cd1 O1C 146.2(3) . 3 ?
N1 Cd1 O1C 97.4(4) . 3 ?
O1C Cd1 O1C 55.5(4) . 3 ?
C1C O1C Cd1 93.1(4) . . ?
C1C O1C Cd1 91.4(4) . 2 ?
Cd1 O1C Cd1 175.4(4) . 2 ?
O1C C1C O1C 119.97(6) 2 3 ?
O1C C1C O1C 119.97(6) 2 . ?
O1C C1C O1C 119.97(6) 3 . ?
C2 N1 C14 112.4(13) . . ?
C2 N1 Cd1 104.2(10) . . ?
C14 N1 Cd1 119.1(9) . . ?
N1 C2 C3 112.4(13) . . ?
C2 C3 N4 111.0(14) . . ?
C5 N4 C3 112.9(13) . . ?
C5 N4 Cd1 119.5(10) . . ?
C3 N4 Cd1 105.7(9) . . ?
C6 C5 N4 112.5(14) . . ?
C5 C6 C7 118.7(15) . . ?
N8 C7 C6 113.2(13) . . ?
C9 N8 C7 112.7(14) . . ?
C9 N8 Cd1 107.4(10) . . ?
C7 N8 Cd1 118.2(9) . . ?
N8 C9 C10 109.5(13) . . ?
N11 C10 C9 113.0(13) . . ?
C12 N11 C10 115.3(13) . . ?
C12 N11 Cd1 118.2(10) . . ?
C10 N11 Cd1 106.6(9) . . ?
N11 C12 C13 115.4(14) . . ?
C12 C13 C14 117.7(16) . . ?
C13 C14 N1 113.2(13) . . ?
O3' Cl1 O1 120.8(19) . . ?
O3' Cl1 O4 127.1(19) . . ?
O1 Cl1 O4 112.1(9) . . ?
O3' Cl1 O4' 112.7(12) . . ?
O1 Cl1 O4' 27.1(13) . . ?
O4 Cl1 O4' 114.2(16) . . ?
O3' Cl1 O3 50.3(18) . . ?
O1 Cl1 O3 110.4(9) . . ?
O4 Cl1 O3 111.5(9) . . ?
O4' Cl1 O3 127.7(15) . . ?
O3' Cl1 O1' 111.1(12) . . ?
O1 Cl1 O1' 122.7(18) . . ?
O4 Cl1 O1' 27.1(17) . . ?
O4' Cl1 O1' 111.2(12) . . ?
O3 Cl1 O1' 121.1(16) . . ?
O3' Cl1 O2' 108.0(12) . . ?
O1 Cl1 O2' 80.4(16) . . ?
O4 Cl1 O2' 79.8(18) . . ?
O4' Cl1 O2' 107.4(12) . . ?
O3 Cl1 O2' 57.8(18) . . ?
O1' Cl1 O2' 106.1(12) . . ?
O3' Cl1 O2 56.1(19) . . ?
O1 Cl1 O2 107.6(9) . . ?
O4 Cl1 O2 108.7(9) . . ?
O4' Cl1 O2 81.8(14) . . ?
O3 Cl1 O2 106.3(9) . . ?
O1' Cl1 O2 81.5(17) . . ?
O2' Cl1 O2 164.1(19) . . ?
O5 Cl2 O5 180.000(4) 10_556 . ?
O5 Cl2 O6 66.3(7) 10_556 12_556 ?
O5 Cl2 O6 113.7(7) . 12_556 ?
O5 Cl2 O6 66.3(7) 10_556 11_556 ?
O5 Cl2 O6 113.7(7) . 11_556 ?
O6 Cl2 O6 104.9(8) 12_556 11_556 ?
O5 Cl2 O6 113.7(7) 10_556 . ?
O5 Cl2 O6 66.3(7) . . ?
O6 Cl2 O6 75.1(8) 12_556 . ?
O6 Cl2 O6 75.1(8) 11_556 . ?
O5 Cl2 O6 66.3(7) 10_556 10_556 ?
O5 Cl2 O6 113.7(7) . 10_556 ?
O6 Cl2 O6 104.9(8) 12_556 10_556 ?
O6 Cl2 O6 104.9(8) 11_556 10_556 ?
O6 Cl2 O6 180.0(14) . 10_556 ?
O5 Cl2 O6 113.7(7) 10_556 3 ?
O5 Cl2 O6 66.3(7) . 3 ?
O6 Cl2 O6 180.0(6) 12_556 3 ?
O6 Cl2 O6 75.1(8) 11_556 3 ?
O6 Cl2 O6 104.9(8) . 3 ?
O6 Cl2 O6 75.1(8) 10_556 3 ?
O5 Cl2 O6 113.7(7) 10_556 2 ?
O5 Cl2 O6 66.3(7) . 2 ?
O6 Cl2 O6 75.1(8) 12_556 2 ?
O6 Cl2 O6 180(2) 11_556 2 ?
O6 Cl2 O6 104.9(8) . 2 ?
O6 Cl2 O6 75.1(8) 10_556 2 ?
O6 Cl2 O6 104.9(8) 3 2 ?
Cl2 O5 O6 61.8(13) . 2 ?
Cl2 O5 O6 61.8(13) . . ?
O6 O5 O6 99.5(16) 2 . ?
Cl2 O5 O6 61.8(13) . 3 ?
O6 O5 O6 99.5(16) 2 3 ?
O6 O5 O6 99.5(16) . 3 ?
Cl2 O6 O5 51.9(12) . . ?
Cl2 O6 O6 52.5(4) . 12_556 ?
O5 O6 O6 88.9(9) . 12_556 ?
Cl2 O6 O6 52.5(4) . 11_556 ?
O5 O6 O6 88.9(9) . 11_556 ?
O6 O6 O6 81.2(14) 12_556 11_556 ?
O7 Cl3 O7 180.000(1) . 10 ?
O7 Cl3 O8 113.3(8) . 11 ?
O7 Cl3 O8 66.7(8) 10 11 ?
O7 Cl3 O8 66.7(8) . 2 ?
O7 Cl3 O8 113.3(8) 10 2 ?
O8 Cl3 O8 180(3) 11 2 ?
O7 Cl3 O8 66.7(8) . . ?
O7 Cl3 O8 113.3(8) 10 . ?
O8 Cl3 O8 74.6(9) 11 . ?
O8 Cl3 O8 105.4(9) 2 . ?
O7 Cl3 O8 66.7(8) . 3 ?
O7 Cl3 O8 113.3(8) 10 3 ?
O8 Cl3 O8 74.6(9) 11 3 ?
O8 Cl3 O8 105.4(9) 2 3 ?
O8 Cl3 O8 105.4(9) . 3 ?
O7 Cl3 O8 113.3(8) . 10 ?
O7 Cl3 O8 66.7(8) 10 10 ?
O8 Cl3 O8 105.4(9) 11 10 ?
O8 Cl3 O8 74.6(9) 2 10 ?
O8 Cl3 O8 180.0(18) . 10 ?
O8 Cl3 O8 74.6(9) 3 10 ?
O7 Cl3 O8 113.3(8) . 12 ?
O7 Cl3 O8 66.7(8) 10 12 ?
O8 Cl3 O8 105.4(9) 11 12 ?
O8 Cl3 O8 74.6(9) 2 12 ?
O8 Cl3 O8 74.6(9) . 12 ?
O8 Cl3 O8 180.0(19) 3 12 ?
O8 Cl3 O8 105.4(9) 10 12 ?
Cl3 O7 O8 61.0(12) . . ?
Cl3 O7 O8 61.0(12) . 3 ?
O8 O7 O8 98.5(16) . 3 ?
Cl3 O7 O8 61.0(12) . 2 ?
O8 O7 O8 98.5(16) . 2 ?
O8 O7 O8 98.5(16) 3 2 ?
Cl3 O8 O7 52.3(12) . . ?
Cl3 O8 O8 52.7(4) . 11 ?
O7 O8 O8 89.1(9) . 11 ?
Cl3 O8 O8 52.7(4) . 12 ?
O7 O8 O8 89.1(9) . 12 ?
O8 O8 O8 82.1(16) 11 12 ?

loop_
_geom_bond_atom_site_label_1
_geom_bond_atom_site_label_2
_geom_bond_distance
_geom_bond_site_symmetry_2
_geom_bond_publ_flag
Cd1 N4 2.270(12) . ?
Cd1 N8 2.289(12) . ?
Cd1 N11 2.311(12) . ?
Cd1 N1 2.323(12) . ?
Cd1 O1C 2.373(7) . ?
Cd1 O1C 2.412(7) 3 ?
O1C C1C 1.286(8) . ?
O1C Cd1 2.412(7) 2 ?
C1C O1C 1.286(8) 2 ?
C1C O1C 1.286(8) 3 ?
N1 C2 1.439(18) . ?
N1 C14 1.512(18) . ?
C2 C3 1.50(2) . ?
C3 N4 1.530(19) . ?
N4 C5 1.478(19) . ?
C5 C6 1.42(2) . ?
C6 C7 1.55(2) . ?
C7 N8 1.518(18) . ?
N8 C9 1.428(18) . ?
C9 C10 1.51(2) . ?
C10 N11 1.449(18) . ?
N11 C12 1.444(18) . ?
C12 C13 1.47(2) . ?
C13 C14 1.49(2) . ?
Cl1 O3' 1.375(15) . ?
Cl1 O1 1.375(12) . ?
Cl1 O4 1.379(11) . ?
Cl1 O4' 1.379(14) . ?
Cl1 O3 1.397(11) . ?
Cl1 O1' 1.400(14) . ?
Cl1 O2' 1.434(15) . ?
Cl1 O2 1.440(13) . ?
Cl2 O5 1.31(3) 10_556 ?
Cl2 O5 1.31(3) . ?
Cl2 O6 1.463(15) 12_556 ?
Cl2 O6 1.463(15) 11_556 ?
Cl2 O6 1.463(15) . ?
Cl2 O6 1.463(15) 10_556 ?
Cl2 O6 1.463(15) 3 ?
Cl2 O6 1.463(15) 2 ?
O5 O6 1.52(2) 2 ?
O5 O6 1.52(2) . ?
O5 O6 1.52(2) 3 ?
O6 O6 1.78(3) 12_556 ?
O6 O6 1.78(3) 11_556 ?
Cl3 O7 1.34(3) . ?
Cl3 O7 1.34(3) 10 ?
Cl3 O8 1.478(17) 11 ?
Cl3 O8 1.478(17) 2 ?
Cl3 O8 1.478(16) . ?
Cl3 O8 1.478(16) 3 ?
Cl3 O8 1.478(16) 10 ?
Cl3 O8 1.478(16) 12 ?
O7 O8 1.55(2) . ?
O7 O8 1.55(2) 3 ?
O7 O8 1.55(2) 2 ?
O8 O8 1.79(3) 11 ?
O8 O8 1.79(3) 12 ?
